data_7032173
loop_
_publ_author_name
'Edwards, Peter G.'
'Kariuki, Benson M.'
'Newman, Paul D.'
'Tallis, Huw A.'
'Williams, Craig'

_publ_section_title
;
 Aspects of the coordination chemistry of
 rac-trans-1,2-diphosphinocyclohexane and the preparation of reinforced
 9aneP3 and 9anePN2 macrocycles.
;
_journal_issue 41
_journal_name_full 'Dalton transactions (Cambridge, England : 2003)'
_journal_page_first 15532
_journal_page_last 15545
_journal_paper_doi 10.1039/c4dt02239d
_journal_volume 43
_journal_year 2014
_chemical_formula_sum 'C29 H31 F9 Fe P4'
_chemical_formula_weight 730.27
_chemical_name_systematic
;
 ?
;
_space_group_crystal_system orthorhombic
_space_group_IT_number 61
_space_group_name_Hall '-P 2ac 2ab'
_space_group_name_H-M_alt 'P b c a'
_symmetry_space_group_name_Hall '-P 2ac 2ab'
_symmetry_space_group_name_H-M 'P b c a'
_atom_sites_solution_hydrogens geom
_audit_creation_method SHELXL-2013
_cell_angle_alpha 90
_cell_angle_beta 90
_cell_angle_gamma 90
_cell_formula_units_Z 8
_cell_length_a 13.02100(10)
_cell_length_b 15.2570(2)
_cell_length_c 30.5590(3)
_cell_measurement_reflns_used 5784
_cell_measurement_temperature 150(2)
_cell_measurement_theta_max 25.242
_cell_measurement_theta_min 2.869
_cell_volume 6070.89(11)
_computing_cell_refinement DENZO/SCALEPACK
_computing_data_collection 'cOLLECT,Nonius BV, 1997-2001'
_computing_data_reduction DENZO/SCALEPACK
_computing_structure_refinement SHELXL-97
_computing_structure_solution SHELXs-97
_diffrn_ambient_temperature 150(2)
_diffrn_measured_fraction_theta_full 0.994
_diffrn_measured_fraction_theta_max 0.995
_diffrn_measurement_device_type 'Nonius Kappa CCD'
_diffrn_measurement_method 'CCD scans'
_diffrn_radiation_type MoK\a
_diffrn_radiation_wavelength 0.71073
_diffrn_reflns_av_R_equivalents 0.0293
_diffrn_reflns_av_unetI/netI 0.0400
_diffrn_reflns_Laue_measured_fraction_full 0.994
_diffrn_reflns_Laue_measured_fraction_max 0.995
_diffrn_reflns_limit_h_max 16
_diffrn_reflns_limit_h_min -16
_diffrn_reflns_limit_k_max 19
_diffrn_reflns_limit_k_min -19
_diffrn_reflns_limit_l_max 39
_diffrn_reflns_limit_l_min -39
_diffrn_reflns_number 13105
_diffrn_reflns_point_group_measured_fraction_full 0.994
_diffrn_reflns_point_group_measured_fraction_max 0.995
_diffrn_reflns_theta_full 25.242
_diffrn_reflns_theta_max 27.482
_diffrn_reflns_theta_min 2.869
_diffrn_source 'fine-focus sealed tube'
_exptl_absorpt_coefficient_mu 0.784
_exptl_absorpt_correction_T_max 0.926
_exptl_absorpt_correction_T_min 0.745
_exptl_absorpt_correction_type empirical
_exptl_absorpt_process_details Sadabs/Denzo
_exptl_crystal_colour orange
_exptl_crystal_density_diffrn 1.598
_exptl_crystal_description plate
_exptl_crystal_F_000 2976
_exptl_crystal_size_max 0.400
_exptl_crystal_size_mid 0.400
_exptl_crystal_size_min 0.100
_refine_diff_density_max 0.386
_refine_diff_density_min -0.490
_refine_diff_density_rms 0.066
_refine_ls_extinction_coef 0.0026(2)
_refine_ls_extinction_expression Fc^*^=kFc[1+0.001xFc^2^\l^3^/sin(2\q)]^-1/4^
_refine_ls_extinction_method SHELXL
_refine_ls_goodness_of_fit_ref 1.166
_refine_ls_hydrogen_treatment constr
_refine_ls_matrix_type full
_refine_ls_number_parameters 508
_refine_ls_number_reflns 6923
_refine_ls_number_restraints 630
_refine_ls_restrained_S_all 1.148
_refine_ls_R_factor_all 0.0641
_refine_ls_R_factor_gt 0.0516
_refine_ls_shift/su_max 0.002
_refine_ls_shift/su_mean 0.000
_refine_ls_structure_factor_coef Fsqd
_refine_ls_weighting_details 'w=1/[\s^2^(Fo^2^)+(0.0233P)^2^+10.4241P] where P=(Fo^2^+2Fc^2^)/3'
_refine_ls_weighting_scheme calc
_refine_ls_wR_factor_gt 0.1095
_refine_ls_wR_factor_ref 0.1140
_reflns_Friedel_coverage 0.000
_reflns_number_gt 5784
_reflns_number_total 6923
_reflns_threshold_expression 'I > 2\s(I)'
_cod_data_source_file c4dt02239d1.cif
_cod_data_source_block shelx_cmpd10
_cod_depositor_comments 'Adding full bibliography for 7032169--7032173.cif.'
_cod_database_code 7032173
_shelx_space_group_comment
;
The symmetry employed for this shelxl refinement is uniquely defined
by the following loop, which should always be used as a source of
symmetry information in preference to the above space-group names.
They are only intended as comments.
;
_shelx_estimated_absorpt_t_min 0.745
_shelx_estimated_absorpt_t_max 0.926
_shelxl_version_number 2013-4

loop_
_space_group_symop_operation_xyz
'x, y, z'
'-x+1/2, -y, z+1/2'
'x+1/2, -y+1/2, -z'
'-x, y+1/2, -z+1/2'
'-x, -y, -z'
'x-1/2, y, -z-1/2'
'-x-1/2, y-1/2, z'
'x, -y-1/2, z-1/2'

loop_
_atom_site_label
_atom_site_type_symbol
_atom_site_fract_x
_atom_site_fract_y
_atom_site_fract_z
_atom_site_U_iso_or_equiv
_atom_site_adp_type
_atom_site_occupancy
_atom_site_site_symmetry_order
_atom_site_calc_flag
_atom_site_refinement_flags_posn
_atom_site_refinement_flags_adp
_atom_site_refinement_flags_occupancy
_atom_site_disorder_assembly
_atom_site_disorder_group
C1 C -0.0247(2) -0.03489(19) 0.59659(9) 0.0266(6) Uani 1 1 d . . . A 1
C2 C -0.0606(2) -0.1191(2) 0.60515(10) 0.0318(7) Uani 1 1 d . . . A 1
C3 C -0.0021(3) -0.1935(2) 0.60087(11) 0.0362(7) Uani 1 1 d . . . A 1
H3 H -0.0300 -0.2495 0.6074 0.043 Uiso 1 1 calc R U . A 1
C4 C 0.0987(3) -0.1847(2) 0.58670(11) 0.0379(8) Uani 1 1 d . . . A 1
H4 H 0.1409 -0.2351 0.5834 0.045 Uiso 1 1 calc R U . A 1
C5 C 0.1375(2) -0.1025(2) 0.57740(11) 0.0371(7) Uani 1 1 d . . . A 1
H5 H 0.2062 -0.0966 0.5673 0.045 Uiso 1 1 calc R U . A 1
C6 C 0.0769(2) -0.0289(2) 0.58270(11) 0.0319(7) Uani 1 1 d . . . A 1
H6 H 0.1054 0.0272 0.5767 0.038 Uiso 1 1 calc R U . A 1
C7 C -0.2073(2) 0.0470(2) 0.56467(9) 0.0273(6) Uani 1 1 d . . . A 1
C8 C -0.2875(2) 0.1068(2) 0.56120(10) 0.0313(7) Uani 1 1 d . . . A 1
C9 C -0.3657(2) 0.1008(2) 0.53101(10) 0.0357(7) Uani 1 1 d . . . A 1
H9 H -0.4192 0.1431 0.5302 0.043 Uiso 1 1 calc R U . A 1
C10 C -0.3637(2) 0.0312(2) 0.50190(10) 0.0367(7) Uani 1 1 d . . . A 1
H10 H -0.4166 0.0253 0.4807 0.044 Uiso 1 1 calc R U . A 1
C11 C -0.2856(2) -0.0292(2) 0.50356(10) 0.0353(7) Uani 1 1 d . . . A 1
H11 H -0.2845 -0.0766 0.4834 0.042 Uiso 1 1 calc R U . A 1
C12 C -0.2080(2) -0.0215(2) 0.53460(10) 0.0306(6) Uani 1 1 d . . . A 1
H12 H -0.1544 -0.0638 0.5353 0.037 Uiso 1 1 calc R U . A 1
C13 C -0.1661(2) 0.0401(2) 0.65676(9) 0.0284(6) Uani 1 1 d . . . A 1
C14 C -0.1079(2) 0.0237(2) 0.69391(10) 0.0317(7) Uani 1 1 d . . . A 1
C15 C -0.1473(3) 0.0117(2) 0.73506(10) 0.0365(7) Uani 1 1 d . . . A 1
H15 H -0.1033 0.0022 0.7594 0.044 Uiso 1 1 calc R U . A 1
C16 C -0.2525(3) 0.0137(2) 0.74012(11) 0.0412(8) Uani 1 1 d . . . A 1
H16 H -0.2822 0.0054 0.7682 0.049 Uiso 1 1 calc R U . A 1
C17 C -0.3147(3) 0.0280(2) 0.70408(11) 0.0399(8) Uani 1 1 d . . . A 1
H17 H -0.3871 0.0294 0.7077 0.048 Uiso 1 1 calc R U . A 1
C18 C -0.2728(2) 0.0403(2) 0.66284(10) 0.0346(7) Uani 1 1 d . . . A 1
H18 H -0.3168 0.0490 0.6384 0.042 Uiso 1 1 calc R U . A 1
C19 C -0.0848(3) 0.2282(2) 0.53468(11) 0.0441(8) Uani 1 1 d . . . A 1
H19 H -0.1543 0.2211 0.5260 0.053 Uiso 1 1 calc R U . A 1
C20 C -0.0045(3) 0.1661(2) 0.52936(11) 0.0459(9) Uani 1 1 d . . . A 1
H20 H -0.0110 0.1098 0.5163 0.055 Uiso 1 1 calc R U . A 1
C21 C 0.0861(3) 0.2022(2) 0.54670(12) 0.0454(9) Uani 1 1 d . . . A 1
H21 H 0.1516 0.1748 0.5474 0.054 Uiso 1 1 calc R U . A 1
C22 C 0.0623(3) 0.2868(2) 0.56293(12) 0.0442(9) Uani 1 1 d . . . A 1
H22 H 0.1090 0.3260 0.5766 0.053 Uiso 1 1 calc R U . A 1
C23 C -0.0418(3) 0.3025(2) 0.55531(12) 0.0443(9) Uani 1 1 d . . . A 1
H23 H -0.0779 0.3545 0.5628 0.053 Uiso 1 1 calc R U . A 1
C24 C -0.0415(4) 0.2825(4) 0.69584(17) 0.0331(18) Uani 0.590(6) 1 d D U P A 1
H24 H -0.0063 0.3397 0.6904 0.040 Uiso 0.590(6) 1 calc R U P A 1
C25 C 0.0441(4) 0.2136(3) 0.70098(13) 0.0294(14) Uani 0.590(6) 1 d D U P A 1
H25 H 0.0107 0.1603 0.7137 0.035 Uiso 0.590(6) 1 calc R U P A 1
C26 C 0.1196(3) 0.2473(4) 0.73592(17) 0.046(2) Uani 0.590(6) 1 d D U P A 1
H26A H 0.1767 0.2051 0.7396 0.055 Uiso 0.590(6) 1 calc R U P A 1
H26B H 0.1489 0.3042 0.7266 0.055 Uiso 0.590(6) 1 calc R U P A 1
C27 C 0.0620(5) 0.2583(4) 0.77957(14) 0.048(2) Uani 0.590(6) 1 d D U P A 1
H27A H 0.0338 0.2010 0.7890 0.058 Uiso 0.590(6) 1 calc R U P A 1
H27B H 0.1102 0.2789 0.8024 0.058 Uiso 0.590(6) 1 calc R U P A 1
C28 C -0.0260(5) 0.3248(4) 0.77435(18) 0.056(2) Uani 0.590(6) 1 d D U P A 1
H28A H 0.0023 0.3828 0.7663 0.068 Uiso 0.590(6) 1 calc R U P A 1
H28B H -0.0633 0.3310 0.8024 0.068 Uiso 0.590(6) 1 calc R U P A 1
C29 C -0.1003(6) 0.2930(5) 0.7385(3) 0.036(2) Uani 0.590(6) 1 d D U P A 1
H29A H -0.1310 0.2362 0.7471 0.043 Uiso 0.590(6) 1 calc R U P A 1
H29B H -0.1564 0.3361 0.7346 0.043 Uiso 0.590(6) 1 calc R U P A 1
C24A C -0.0467(5) 0.2492(6) 0.69944(18) 0.032(2) Uani 0.410(6) 1 d D U P A 2
H24A H -0.0648 0.1900 0.7112 0.038 Uiso 0.410(6) 1 calc R U P A 2
C25A C 0.0708(5) 0.2491(4) 0.69419(16) 0.043(2) Uani 0.410(6) 1 d D U P A 2
H25A H 0.0957 0.3101 0.6885 0.052 Uiso 0.410(6) 1 calc R U P A 2
C26A C 0.1194(5) 0.2138(5) 0.7366(2) 0.039(3) Uani 0.410(6) 1 d D U P A 2
H26C H 0.1948 0.2095 0.7332 0.047 Uiso 0.410(6) 1 calc R U P A 2
H26D H 0.0922 0.1547 0.7432 0.047 Uiso 0.410(6) 1 calc R U P A 2
C27A C 0.0928(6) 0.2774(6) 0.7741(2) 0.049(3) Uani 0.410(6) 1 d D U P A 2
H27C H 0.1242 0.2566 0.8017 0.059 Uiso 0.410(6) 1 calc R U P A 2
H27D H 0.1203 0.3364 0.7675 0.059 Uiso 0.410(6) 1 calc R U P A 2
C28A C -0.0247(6) 0.2819(6) 0.77915(18) 0.054(3) Uani 0.410(6) 1 d D U P A 2
H28C H -0.0429 0.3226 0.8032 0.064 Uiso 0.410(6) 1 calc R U P A 2
H28D H -0.0521 0.2231 0.7865 0.064 Uiso 0.410(6) 1 calc R U P A 2
C29A C -0.0724(7) 0.3140(8) 0.7359(3) 0.040(3) Uani 0.410(6) 1 d D U P A 2
H29C H -0.1478 0.3190 0.7391 0.047 Uiso 0.410(6) 1 calc R U P A 2
H29D H -0.0448 0.3727 0.7285 0.047 Uiso 0.410(6) 1 calc R U P A 2
F1 F -0.15985(14) -0.12936(12) 0.61805(7) 0.0416(5) Uani 1 1 d . . . A 1
F2 F -0.29019(14) 0.17636(13) 0.58909(6) 0.0412(5) Uani 1 1 d . . . A 1
F3 F -0.00366(14) 0.01926(13) 0.68927(6) 0.0408(5) Uani 1 1 d . . . A 1
Fe1 Fe -0.02445(3) 0.19236(3) 0.59570(2) 0.02760(13) Uani 0.590(6) 1 d . . P A 1
P1 P -0.10252(5) 0.06420(5) 0.60436(2) 0.02481(17) Uani 1 1 d . . . A 1
P2 P -0.11385(6) 0.25802(6) 0.64670(3) 0.0354(2) Uani 0.590(6) 1 d D . P A 1
H2A H -0.1416 0.3134 0.6347 0.042 Uiso 0.590(6) 1 calc R U P A 1
H2B H -0.1729 0.2203 0.6546 0.042 Uiso 0.590(6) 1 calc R U P A 1
P3 P 0.09426(6) 0.18037(5) 0.64635(3) 0.0337(2) Uani 0.590(6) 1 d D . P A 1
H3A H 0.1184 0.1189 0.6477 0.040 Uiso 0.590(6) 1 calc R U P A 1
H3B H 0.1536 0.2179 0.6386 0.040 Uiso 0.590(6) 1 calc R U P A 1
Fe1A Fe -0.02445(3) 0.19236(3) 0.59570(2) 0.02760(13) Uani 0.410(6) 1 d . . P A 2
P2A P -0.11385(6) 0.25802(6) 0.64670(3) 0.0354(2) Uani 0.410(6) 1 d D . P A 2
H2A1 H -0.1232 0.3206 0.6390 0.042 Uiso 0.410(6) 1 calc R U P A 2
H2A2 H -0.1826 0.2306 0.6490 0.042 Uiso 0.410(6) 1 calc R U P A 2
P3A P 0.09426(6) 0.18037(5) 0.64635(3) 0.0337(2) Uani 0.410(6) 1 d D . P A 2
H3A1 H 0.0983 0.1184 0.6558 0.040 Uiso 0.410(6) 1 calc R U P A 2
H3A2 H 0.1615 0.1964 0.6335 0.040 Uiso 0.410(6) 1 calc R U P A 2
P4 P -0.6118(4) 0.0451(3) 0.63283(16) 0.0287(8) Uani 0.554(7) 1 d D U P B 1
F4 F -0.5390(5) -0.0036(5) 0.6662(2) 0.067(3) Uani 0.554(7) 1 d D U P B 1
F5 F -0.6310(5) 0.1197(4) 0.6673(2) 0.0650(19) Uani 0.554(7) 1 d D U P B 1
F6 F -0.7067(3) -0.0053(3) 0.65228(17) 0.0625(16) Uani 0.554(7) 1 d D U P B 1
F7 F -0.6853(4) 0.0929(4) 0.59930(17) 0.0622(16) Uani 0.554(7) 1 d D U P B 1
F8 F -0.5950(5) -0.0305(3) 0.59871(14) 0.071(2) Uani 0.554(7) 1 d D U P B 1
F9 F -0.5178(4) 0.0958(4) 0.6137(2) 0.0715(19) Uani 0.554(7) 1 d D U P B 1
P4A P -0.5884(5) 0.0396(4) 0.6292(2) 0.0332(12) Uani 0.446(7) 1 d D U P B 2
F4A F -0.5495(7) -0.0198(6) 0.6680(2) 0.047(2) Uani 0.446(7) 1 d D U P B 2
F5A F -0.6625(5) 0.0886(6) 0.6615(3) 0.080(3) Uani 0.446(7) 1 d D U P B 2
F6A F -0.6746(5) -0.0276(4) 0.6181(3) 0.094(3) Uani 0.446(7) 1 d D U P B 2
F7A F -0.6252(8) 0.1003(4) 0.5906(2) 0.087(3) Uani 0.446(7) 1 d D U P B 2
F8A F -0.5131(6) -0.0099(3) 0.59746(17) 0.065(2) Uani 0.446(7) 1 d D U P B 2
F9A F -0.5010(4) 0.1073(3) 0.6402(3) 0.0592(19) Uani 0.446(7) 1 d D U P B 2

loop_
_atom_site_aniso_label
_atom_site_aniso_U_11
_atom_site_aniso_U_22
_atom_site_aniso_U_33
_atom_site_aniso_U_23
_atom_site_aniso_U_13
_atom_site_aniso_U_12
C1 0.0249(14) 0.0284(14) 0.0263(14) 0.0021(12) -0.0048(12) -0.0007(12)
C2 0.0293(15) 0.0338(16) 0.0323(16) 0.0038(13) -0.0028(13) -0.0057(13)
C3 0.0425(18) 0.0281(15) 0.0381(18) 0.0066(14) -0.0093(14) -0.0033(14)
C4 0.0404(18) 0.0292(16) 0.0441(19) -0.0013(14) -0.0067(15) 0.0094(14)
C5 0.0291(16) 0.0350(17) 0.0473(19) 0.0007(15) 0.0025(14) 0.0020(13)
C6 0.0285(15) 0.0275(15) 0.0397(17) 0.0017(13) 0.0007(13) -0.0016(12)
C7 0.0225(14) 0.0351(15) 0.0242(14) 0.0027(12) -0.0008(11) -0.0012(12)
C8 0.0307(15) 0.0350(16) 0.0282(15) -0.0008(13) -0.0025(13) 0.0029(13)
C9 0.0285(15) 0.0470(19) 0.0315(16) 0.0056(15) -0.0052(13) 0.0024(14)
C10 0.0305(16) 0.054(2) 0.0258(16) 0.0047(14) -0.0062(13) -0.0047(15)
C11 0.0360(17) 0.0460(19) 0.0240(15) -0.0022(14) -0.0003(13) -0.0086(15)
C12 0.0281(15) 0.0353(16) 0.0283(15) 0.0003(13) 0.0011(12) -0.0014(13)
C13 0.0286(15) 0.0308(15) 0.0259(15) 0.0014(12) -0.0004(12) -0.0055(12)
C14 0.0313(16) 0.0314(16) 0.0325(16) 0.0017(13) -0.0051(13) -0.0070(13)
C15 0.0472(19) 0.0343(17) 0.0279(16) 0.0017(13) -0.0040(14) -0.0053(15)
C16 0.053(2) 0.0410(19) 0.0295(17) -0.0007(14) 0.0060(16) -0.0068(16)
C17 0.0339(17) 0.049(2) 0.0371(18) 0.0001(15) 0.0064(14) -0.0061(15)
C18 0.0288(15) 0.0444(18) 0.0307(16) -0.0006(14) 0.0008(13) -0.0053(14)
C19 0.057(2) 0.0422(19) 0.0329(18) 0.0123(15) -0.0029(16) -0.0033(17)
C20 0.070(3) 0.0350(18) 0.0329(18) 0.0038(15) 0.0136(17) -0.0083(18)
C21 0.046(2) 0.0384(18) 0.051(2) 0.0118(16) 0.0197(17) -0.0020(16)
C22 0.050(2) 0.0300(17) 0.052(2) 0.0089(15) 0.0061(18) -0.0117(15)
C23 0.060(2) 0.0298(17) 0.043(2) 0.0115(15) 0.0034(17) 0.0027(16)
C24 0.033(3) 0.026(4) 0.041(3) -0.013(3) -0.004(3) -0.004(3)
C25 0.031(3) 0.020(3) 0.037(3) -0.010(2) -0.010(2) 0.000(2)
C26 0.044(4) 0.039(5) 0.055(4) 0.006(3) -0.019(3) -0.011(3)
C27 0.058(5) 0.043(4) 0.044(4) -0.007(3) -0.010(3) -0.024(4)
C28 0.074(5) 0.050(5) 0.045(4) -0.017(3) 0.004(4) -0.012(4)
C29 0.041(4) 0.028(4) 0.038(4) -0.005(3) 0.005(3) -0.003(3)
C24A 0.038(5) 0.021(5) 0.036(5) 0.001(4) -0.010(4) -0.006(4)
C25A 0.046(5) 0.019(4) 0.065(6) -0.003(4) -0.023(4) -0.005(4)
C26A 0.044(5) 0.024(5) 0.050(5) -0.001(4) -0.019(4) -0.002(4)
C27A 0.077(7) 0.025(4) 0.045(6) 0.003(4) -0.036(5) -0.020(5)
C28A 0.081(7) 0.045(6) 0.036(5) -0.007(4) -0.023(5) -0.012(6)
C29A 0.055(7) 0.021(5) 0.043(5) 0.007(4) -0.005(5) -0.002(5)
F1 0.0318(10) 0.0334(10) 0.0596(13) 0.0061(9) 0.0047(9) -0.0112(8)
F2 0.0356(10) 0.0439(11) 0.0441(11) -0.0096(9) -0.0068(8) 0.0113(8)
F3 0.0308(9) 0.0558(12) 0.0359(10) 0.0087(9) -0.0080(8) -0.0075(9)
Fe1 0.0277(2) 0.0237(2) 0.0314(2) 0.00093(18) 0.00096(18) -0.00008(17)
P1 0.0222(3) 0.0280(4) 0.0243(4) 0.0011(3) -0.0017(3) -0.0019(3)
P2 0.0323(4) 0.0381(5) 0.0358(5) -0.0045(4) -0.0054(4) 0.0122(4)
P3 0.0230(4) 0.0274(4) 0.0507(5) -0.0005(4) -0.0042(4) 0.0003(3)
Fe1A 0.0277(2) 0.0237(2) 0.0314(2) 0.00093(18) 0.00096(18) -0.00008(17)
P2A 0.0323(4) 0.0381(5) 0.0358(5) -0.0045(4) -0.0054(4) 0.0122(4)
P3A 0.0230(4) 0.0274(4) 0.0507(5) -0.0005(4) -0.0042(4) 0.0003(3)
P4 0.0302(17) 0.0301(13) 0.0258(12) -0.0020(9) 0.0001(11) -0.0010(11)
F4 0.047(4) 0.082(5) 0.072(5) 0.016(4) -0.013(3) 0.014(3)
F5 0.084(5) 0.059(3) 0.052(3) -0.031(2) -0.010(3) 0.014(3)
F6 0.049(2) 0.075(3) 0.064(3) 0.014(3) 0.006(2) -0.021(2)
F7 0.065(3) 0.084(4) 0.038(3) 0.012(2) -0.011(2) 0.019(3)
F8 0.124(6) 0.047(3) 0.042(2) -0.018(2) 0.004(3) 0.014(3)
F9 0.051(3) 0.065(3) 0.099(5) 0.026(3) 0.024(3) -0.013(2)
P4A 0.037(3) 0.0310(16) 0.0322(19) -0.0040(12) -0.0046(16) -0.0008(16)
F4A 0.073(6) 0.038(3) 0.029(4) 0.011(3) 0.003(4) 0.011(3)
F5A 0.050(4) 0.117(8) 0.075(5) -0.017(5) 0.007(4) 0.047(5)
F6A 0.062(4) 0.084(5) 0.135(9) -0.021(5) -0.025(5) -0.032(4)
F7A 0.159(9) 0.050(4) 0.054(4) 0.008(3) -0.046(5) 0.012(5)
F8A 0.093(5) 0.051(3) 0.050(3) -0.013(3) 0.026(3) -0.001(3)
F9A 0.059(3) 0.029(3) 0.090(5) -0.004(3) -0.019(4) -0.008(2)

loop_
_atom_type_symbol
_atom_type_description
_atom_type_scat_dispersion_real
_atom_type_scat_dispersion_imag
_atom_type_scat_source
C C 0.0033 0.0016 'International Tables Vol C Tables 4.2.6.8 and 6.1.1.4'
H H 0.0000 0.0000 'International Tables Vol C Tables 4.2.6.8 and 6.1.1.4'
F F 0.0171 0.0103 'International Tables Vol C Tables 4.2.6.8 and 6.1.1.4'
Fe Fe 0.3463 0.8444 'International Tables Vol C Tables 4.2.6.8 and 6.1.1.4'
P P 0.1023 0.0942 'International Tables Vol C Tables 4.2.6.8 and 6.1.1.4'

loop_
_geom_angle_atom_site_label_1
_geom_angle_atom_site_label_2
_geom_angle_atom_site_label_3
_geom_angle
C2 C1 C6 115.9(3)
C2 C1 P1 123.4(2)
C6 C1 P1 120.7(2)
F1 C2 C3 117.3(3)
F1 C2 C1 118.7(3)
C3 C2 C1 124.0(3)
C2 C3 C4 118.3(3)
C2 C3 H3 120.8
C4 C3 H3 120.8
C5 C4 C3 119.8(3)
C5 C4 H4 120.1
C3 C4 H4 120.1
C4 C5 C6 120.3(3)
C4 C5 H5 119.8
C6 C5 H5 119.8
C5 C6 C1 121.6(3)
C5 C6 H6 119.2
C1 C6 H6 119.2
C8 C7 C12 115.9(3)
C8 C7 P1 120.9(2)
C12 C7 P1 123.0(2)
F2 C8 C9 116.8(3)
F2 C8 C7 118.9(3)
C9 C8 C7 124.3(3)
C8 C9 C10 117.8(3)
C8 C9 H9 121.1
C10 C9 H9 121.1
C11 C10 C9 120.3(3)
C11 C10 H10 119.9
C9 C10 H10 119.9
C10 C11 C12 120.4(3)
C10 C11 H11 119.8
C12 C11 H11 119.8
C11 C12 C7 121.2(3)
C11 C12 H12 119.4
C7 C12 H12 119.4
C14 C13 C18 115.7(3)
C14 C13 P1 120.1(2)
C18 C13 P1 124.1(2)
F3 C14 C15 117.4(3)
F3 C14 C13 117.8(3)
C15 C14 C13 124.8(3)
C14 C15 C16 118.1(3)
C14 C15 H15 120.9
C16 C15 H15 120.9
C15 C16 C17 119.7(3)
C15 C16 H16 120.2
C17 C16 H16 120.2
C16 C17 C18 121.0(3)
C16 C17 H17 119.5
C18 C17 H17 119.5
C17 C18 C13 120.7(3)
C17 C18 H18 119.7
C13 C18 H18 119.7
C23 C19 C20 107.2(3)
C23 C19 Fe1 70.4(2)
C20 C19 Fe1 69.6(2)
C23 C19 H19 126.4
C20 C19 H19 126.4
Fe1 C19 H19 125.2
C21 C20 C19 108.2(3)
C21 C20 Fe1 70.3(2)
C19 C20 Fe1 70.6(2)
C21 C20 H20 125.9
C19 C20 H20 125.9
Fe1 C20 H20 124.8
C20 C21 C22 107.8(3)
C20 C21 Fe1 70.3(2)
C22 C21 Fe1 70.3(2)
C20 C21 H21 126.1
C22 C21 H21 126.1
Fe1 C21 H21 124.9
C23 C22 C21 108.1(3)
C23 C22 Fe1 70.89(19)
C21 C22 Fe1 69.98(18)
C23 C22 H22 126.0
C21 C22 H22 126.0
Fe1 C22 H22 124.8
C22 C23 C19 108.8(3)
C22 C23 Fe1 70.12(19)
C19 C23 Fe1 70.29(19)
C22 C23 H23 125.6
C19 C23 H23 125.6
Fe1 C23 H23 125.6
C29 C24 C25 110.4(5)
C29 C24 P2 118.1(4)
C25 C24 P2 108.7(3)
C29 C24 H24 106.3
C25 C24 H24 106.3
P2 C24 H24 106.3
C24 C25 C26 107.8(3)
C24 C25 P3 110.4(3)
C26 C25 P3 119.2(3)
C24 C25 H25 106.2
C26 C25 H25 106.2
P3 C25 H25 106.2
C27 C26 C25 109.0(3)
C27 C26 H26A 109.9
C25 C26 H26A 109.9
C27 C26 H26B 109.9
C25 C26 H26B 109.9
H26A C26 H26B 108.3
C28 C27 C26 110.2(3)
C28 C27 H27A 109.6
C26 C27 H27A 109.6
C28 C27 H27B 109.6
C26 C27 H27B 109.6
H27A C27 H27B 108.1
C27 C28 C29 109.5(3)
C27 C28 H28A 109.8
C29 C28 H28A 109.8
C27 C28 H28B 109.8
C29 C28 H28B 109.8
H28A C28 H28B 108.2
C24 C29 C28 109.1(6)
C24 C29 H29A 109.9
C28 C29 H29A 109.9
C24 C29 H29B 109.9
C28 C29 H29B 109.9
H29A C29 H29B 108.3
C29A C24A C25A 107.0(6)
C29A C24A H24A 105.7
C25A C24A H24A 105.7
C24A C25A C26A 108.7(3)
C24A C25A H25A 109.9
C26A C25A H25A 109.9
C25A C26A C27A 108.3(3)
C25A C26A H26C 110.0
C27A C26A H26C 110.0
C25A C26A H26D 110.0
C27A C26A H26D 110.0
H26C C26A H26D 108.4
C28A C27A C26A 109.0(3)
C28A C27A H27C 109.9
C26A C27A H27C 109.9
C28A C27A H27D 109.9
C26A C27A H27D 109.9
H27C C27A H27D 108.3
C27A C28A C29A 109.2(3)
C27A C28A H28C 109.8
C29A C28A H28C 109.8
C27A C28A H28D 109.8
C29A C28A H28D 109.8
H28C C28A H28D 108.3
C24A C29A C28A 109.4(8)
C24A C29A H29C 109.8
C28A C29A H29C 109.8
C24A C29A H29D 109.8
C28A C29A H29D 109.8
H29C C29A H29D 108.2
C21 Fe1 C20 39.46(15)
C21 Fe1 C22 39.72(14)
C20 Fe1 C22 66.32(14)
C21 Fe1 C19 66.45(15)
C20 Fe1 C19 39.73(15)
C22 Fe1 C19 66.16(15)
C21 Fe1 C23 66.01(15)
C20 Fe1 C23 66.09(14)
C22 Fe1 C23 38.99(15)
C19 Fe1 C23 39.36(14)
C21 Fe1 P2 147.86(10)
C20 Fe1 P2 147.96(12)
C22 Fe1 P2 108.28(11)
C19 Fe1 P2 108.35(11)
C23 Fe1 P2 89.72(11)
C21 Fe1 P3 91.50(12)
C20 Fe1 P3 125.63(12)
C22 Fe1 P3 90.84(11)
C19 Fe1 P3 155.91(11)
C23 Fe1 P3 123.91(11)
P2 Fe1 P3 84.87(3)
C21 Fe1 P1 117.77(10)
C20 Fe1 P1 90.20(10)
C22 Fe1 P1 155.97(11)
C19 Fe1 P1 99.45(10)
C23 Fe1 P1 136.59(11)
P2 Fe1 P1 94.29(4)
P3 Fe1 P1 99.50(3)
C1 P1 C13 101.32(14)
C1 P1 C7 101.93(13)
C13 P1 C7 102.17(13)
C1 P1 Fe1 117.21(10)
C13 P1 Fe1 119.08(10)
C7 P1 Fe1 112.68(10)
C24 P2 Fe1 114.08(18)
C24 P2 H2A 108.7
Fe1 P2 H2A 108.7
C24 P2 H2B 108.7
Fe1 P2 H2B 108.7
H2A P2 H2B 107.6
C25 P3 Fe1 111.23(15)
C25 P3 H3A 109.4
Fe1 P3 H3A 109.4
C25 P3 H3B 109.4
Fe1 P3 H3B 109.4
H3A P3 H3B 108.0
F9 P4 F8 90.4(4)
F9 P4 F5 91.0(4)
F8 P4 F5 178.6(5)
F9 P4 F6 179.5(5)
F8 P4 F6 90.1(4)
F5 P4 F6 88.6(3)
F9 P4 F4 90.3(4)
F8 P4 F4 90.0(4)
F5 P4 F4 90.2(4)
F6 P4 F4 89.9(4)
F9 P4 F7 90.1(3)
F8 P4 F7 89.6(3)
F5 P4 F7 90.1(4)
F6 P4 F7 89.7(3)
F4 P4 F7 179.4(5)
F6A P4A F5A 90.5(5)
F6A P4A F8A 90.0(4)
F5A P4A F8A 179.1(5)
F6A P4A F7A 90.3(4)
F5A P4A F7A 90.2(4)
F8A P4A F7A 90.6(4)
F6A P4A F9A 179.7(6)
F5A P4A F9A 89.8(4)
F8A P4A F9A 89.8(4)
F7A P4A F9A 89.6(4)
F6A P4A F4A 91.0(5)
F5A P4A F4A 89.9(4)
F8A P4A F4A 89.3(4)
F7A P4A F4A 178.7(6)
F9A P4A F4A 89.1(4)

loop_
_geom_bond_atom_site_label_1
_geom_bond_atom_site_label_2
_geom_bond_distance
C1 C2 1.392(4)
C1 C6 1.393(4)
C1 P1 1.835(3)
C2 F1 1.360(3)
C2 C3 1.373(4)
C3 C4 1.389(5)
C3 H3 0.9500
C4 C5 1.381(5)
C4 H4 0.9500
C5 C6 1.382(4)
C5 H5 0.9500
C6 H6 0.9500
C7 C8 1.390(4)
C7 C12 1.392(4)
C7 P1 1.845(3)
C8 F2 1.362(3)
C8 C9 1.377(4)
C9 C10 1.386(5)
C9 H9 0.9500
C10 C11 1.375(5)
C10 H10 0.9500
C11 C12 1.391(4)
C11 H11 0.9500
C12 H12 0.9500
C13 C14 1.388(4)
C13 C18 1.401(4)
C13 P1 1.840(3)
C14 F3 1.366(4)
C14 C15 1.370(4)
C15 C16 1.379(5)
C15 H15 0.9500
C16 C17 1.384(5)
C16 H16 0.9500
C17 C18 1.386(4)
C17 H17 0.9500
C18 H18 0.9500
C19 C23 1.412(5)
C19 C20 1.420(5)
C19 Fe1 2.096(3)
C19 H19 0.9500
C20 C21 1.406(5)
C20 Fe1 2.083(3)
C20 H20 0.9500
C21 C22 1.417(5)
C21 Fe1 2.083(3)
C21 H21 0.9500
C22 C23 1.396(5)
C22 Fe1 2.087(3)
C22 H22 0.9500
C23 Fe1 2.097(3)
C23 H23 0.9500
C24 C29 1.520(11)
C24 C25 1.5396(10)
C24 P2 1.811(3)
C24 H24 1.0000
C25 C26 1.5401(10)
C25 P3 1.863(4)
C25 H25 1.0000
C26 C27 1.5395(10)
C26 H26A 0.9900
C26 H26B 0.9900
C27 C28 1.5391(10)
C27 H27A 0.9900
C27 H27B 0.9900
C28 C29 1.5396(10)
C28 H28A 0.9900
C28 H28B 0.9900
C29 H29A 0.9900
C29 H29B 0.9900
C24A C29A 1.528(16)
C24A C25A 1.5396(10)
C24A H24A 1.0000
C25A C26A 1.5399(10)
C25A H25A 1.0000
C26A C27A 1.5399(10)
C26A H26C 0.9900
C26A H26D 0.9900
C27A C28A 1.5396(10)
C27A H27C 0.9900
C27A H27D 0.9900
C28A C29A 1.5397(10)
C28A H28C 0.9900
C28A H28D 0.9900
C29A H29C 0.9900
C29A H29D 0.9900
Fe1 P2 2.1880(9)
Fe1 P3 2.1950(9)
Fe1 P1 2.2195(8)
P2 H2A 0.9900
P2 H2B 0.9900
P3 H3A 0.9900
P3 H3B 0.9900
P4 F9 1.562(5)
P4 F8 1.570(5)
P4 F5 1.571(6)
P4 F6 1.571(5)
P4 F4 1.577(6)
P4 F7 1.582(6)
P4A F6A 1.557(6)
P4A F5A 1.570(6)
P4A F8A 1.572(6)
P4A F7A 1.574(7)
P4A F9A 1.574(6)
P4A F4A 1.575(7)
